data_2312382
loop_
_publ_author_name
'Le Garff, Paul'
'Maria Losus, Renny'
'Chaudhary, Simran'
'Dobrza&#x144;ska, Liliana'

_publ_section_title
;
 Tailoring the dimensionality of metal complexes via ligand modifications.
;
_journal_coeditor_code YV5014SUP1
_journal_issue 1
_journal_name_full 'Acta crystallographica Section B, Structural science, crystal engineering and materials'
_journal_paper_doi 10.1107/S2052520623010260
_journal_volume 80
_journal_year 2024
_chemical_formula_sum 'C30 H32 Cu N10 O6'
_chemical_formula_weight 692.19
_space_group_crystal_system triclinic
_space_group_IT_number 2
_space_group_name_Hall '-P 1'
_space_group_name_H-M_alt 'P -1'
_atom_sites_solution_hydrogens geom
_atom_sites_solution_primary direct
_audit_creation_method SHELXL-2018/3
_cell_angle_alpha 83.096(6)
_cell_angle_beta 72.285(7)
_cell_angle_gamma 66.328(7)
_cell_formula_units_Z 1
_cell_length_a 8.3305(7)
_cell_length_b 8.8175(5)
_cell_length_c 11.5010(8)
_cell_measurement_reflns_used 3413
_cell_measurement_temperature 100.0(2)
_cell_measurement_theta_max 75.1740
_cell_measurement_theta_min 4.0960
_cell_volume 737.02(10)
_computing_cell_refinement 'CrysAlisPro 1.171.42.49 (Rigaku OD, 2022)'
_computing_data_collection 'CrysAlisPro 1.171.42.49 (Rigaku OD, 2022)'
_computing_data_reduction 'CrysAlisPro 1.171.42.49 (Rigaku OD, 2022)'
_computing_molecular_graphics 'Mercury (Macrae et al., 2020)'
_computing_structure_refinement 'SHELXL-2018/3 (Sheldrick, 2018)'
_computing_structure_solution 'SHELXL-2018/3 (Sheldrick, 2018)'
_diffrn_ambient_temperature 100(2)
_diffrn_detector_area_resol_mean 10.0000
_diffrn_measured_fraction_theta_full 0.980
_diffrn_measured_fraction_theta_max 0.911
_diffrn_measurement_device_type 'XtaLAB Synergy, Dualflex, HyPix'
_diffrn_measurement_method '\w scans'
_diffrn_radiation_type CuK\a
_diffrn_radiation_wavelength 1.54184
_diffrn_reflns_av_R_equivalents 0.351
_diffrn_reflns_av_unetI/netI 0.0301
_diffrn_reflns_Laue_measured_fraction_full 0.980
_diffrn_reflns_Laue_measured_fraction_max 0.911
_diffrn_reflns_limit_h_max 10
_diffrn_reflns_limit_h_min -10
_diffrn_reflns_limit_k_max 11
_diffrn_reflns_limit_k_min -11
_diffrn_reflns_limit_l_max 14
_diffrn_reflns_limit_l_min -14
_diffrn_reflns_number 4974
_diffrn_reflns_point_group_measured_fraction_full 0.980
_diffrn_reflns_point_group_measured_fraction_max 0.911
_diffrn_reflns_theta_full 67.684
_diffrn_reflns_theta_max 76.983
_diffrn_reflns_theta_min 4.035
_diffrn_source 'micro-focus sealed X-ray tube'
_exptl_absorpt_coefficient_mu 1.593
_exptl_absorpt_correction_T_max 0.933
_exptl_absorpt_correction_T_min 0.887
_exptl_absorpt_correction_type gaussian
_exptl_absorpt_process_details
;
CrysAlisPro 1.171.42.49 (Rigaku Oxford Diffraction, 2022)
Numerical absorption correction based on gaussian integration over
a multifaceted crystal model
Empirical absorption correction using spherical harmonics,
implemented in SCALE3 ABSPACK scaling algorithm.
;
_exptl_crystal_colour blue
_exptl_crystal_density_diffrn 1.560
_exptl_crystal_description block
_exptl_crystal_F_000 359
_exptl_crystal_size_max 0.077
_exptl_crystal_size_mid 0.050
_exptl_crystal_size_min 0.044
_refine_diff_density_max 0.633
_refine_diff_density_min -0.482
_refine_diff_density_rms 0.088
_refine_ls_extinction_method none
_refine_ls_goodness_of_fit_ref 1.026
_refine_ls_hydrogen_treatment constr
_refine_ls_matrix_type full
_refine_ls_number_parameters 216
_refine_ls_number_reflns 4974
_refine_ls_number_restraints 0
_refine_ls_restrained_S_all 1.026
_refine_ls_R_factor_all 0.0736
_refine_ls_R_factor_gt 0.0578
_refine_ls_shift/su_max 0.000
_refine_ls_shift/su_mean 0.000
_refine_ls_structure_factor_coef Fsqd
_refine_ls_weighting_details 'w=1/[\s^2^(Fo^2^)+(0.0938P)^2^+0.5989P] where P=(Fo^2^+2Fc^2^)/3'
_refine_ls_weighting_scheme calc
_refine_ls_wR_factor_gt 0.1499
_refine_ls_wR_factor_ref 0.1637
_reflns_Friedel_coverage 0.000
_reflns_number_gt 4059
_reflns_number_total 4974
_reflns_threshold_expression 'I > 2\s(I)'
_cod_data_source_file yv5014sup1.cif
_cod_data_source_block 3
_cod_database_code 2312382
_publcif_datablock.id {68fe1871-9b2e-4a85-89dc-8d5f6e7d1c1e}

_shelx_shelxl_version_number 2018/3
_shelx_space_group_comment
;
The symmetry employed for this shelxl refinement is uniquely defined
by the following loop, which should always be used as a source of
symmetry information in preference to the above space-group names.
They are only intended as comments.
;
_publcif_info_exptl_table_max_cols 6
_publcif_info_exptl_table_use_headnotes y

loop_
_space_group_symop_operation_xyz
'x, y, z'
'-x, -y, -z'

loop_
_atom_site_label
_atom_site_type_symbol
_atom_site_fract_x
_atom_site_fract_y
_atom_site_fract_z
_atom_site_U_iso_or_equiv
_atom_site_adp_type
_atom_site_occupancy
_atom_site_site_symmetry_order
_atom_site_calc_flag
_atom_site_refinement_flags_posn
_atom_site_refinement_flags_adp
_atom_site_refinement_flags_occupancy
_atom_site_disorder_assembly
_atom_site_disorder_group
Cu1 Cu 1.000000 1.000000 0.000000 0.0307(3) Uani 1 2 d S . P . .
N1 N 0.8308(5) 1.2313(4) 0.0572(3) 0.0307(7) Uani 1 1 d . . . . .
C2 C 0.6494(6) 1.2882(5) 0.0940(3) 0.0346(9) Uani 1 1 d . . . . .
H2 H 0.579750 1.223703 0.098581 0.042 Uiso 1 1 calc R U . . .
N3 N 0.5778(5) 1.4497(4) 0.1241(3) 0.0341(7) Uani 1 1 d . . . . .
C4 C 0.7217(6) 1.4981(5) 0.1059(3) 0.0370(9) Uani 1 1 d . . . . .
H4 H 0.713759 1.605240 0.119983 0.044 Uiso 1 1 calc R U . . .
C5 C 0.8768(6) 1.3634(5) 0.0640(3) 0.0356(9) Uani 1 1 d . . . . .
H5 H 0.997586 1.360295 0.042815 0.043 Uiso 1 1 calc R U . . .
C6 C 0.3834(6) 1.5485(5) 0.1760(3) 0.0369(9) Uani 1 1 d . . . . .
H6B H 0.311128 1.514729 0.137797 0.044 Uiso 1 1 calc R U . . .
H6A H 0.359413 1.666728 0.156781 0.044 Uiso 1 1 calc R U . . .
C7 C 0.3220(6) 1.5281(5) 0.3128(3) 0.0353(9) Uani 1 1 d . . . . .
C8 C 0.2873(6) 1.3870(5) 0.3607(3) 0.0356(9) Uani 1 1 d . . . . .
H8 H 0.298845 1.306395 0.307527 0.043 Uiso 1 1 calc R U . . .
C9 C 0.2359(6) 1.3654(5) 0.4866(3) 0.0350(8) Uani 1 1 d . . . . .
C10 C 0.2188(6) 1.4839(5) 0.5637(3) 0.0382(9) Uani 1 1 d . . . . .
H10 H 0.182928 1.468793 0.649503 0.046 Uiso 1 1 calc R U . . .
C11 C 0.2533(6) 1.6249(5) 0.5175(4) 0.0374(9) Uani 1 1 d . . . . .
C12 C 0.3045(6) 1.6446(5) 0.3914(3) 0.0358(9) Uani 1 1 d . . . . .
H12 H 0.327981 1.740232 0.358553 0.043 Uiso 1 1 calc R U . . .
C13 C 0.2327(7) 1.7541(5) 0.6013(4) 0.0438(10) Uani 1 1 d . . . . .
H13B H 0.343213 1.719187 0.628063 0.066 Uiso 1 1 calc R U . . .
H13A H 0.127065 1.767555 0.672532 0.066 Uiso 1 1 calc R U . . .
H13C H 0.214230 1.859664 0.557791 0.066 Uiso 1 1 calc R U . . .
C14 C 0.1947(7) 1.2125(5) 0.5322(4) 0.0416(10) Uani 1 1 d . . . . .
H14A H 0.070245 1.233177 0.528902 0.050 Uiso 1 1 calc R U . . .
H14B H 0.281645 1.119016 0.476450 0.050 Uiso 1 1 calc R U . . .
N15 N 0.2061(5) 1.1644(4) 0.6566(3) 0.0351(7) Uani 1 1 d . . . . .
C16 C 0.0760(6) 1.1347(5) 0.7480(3) 0.0339(8) Uani 1 1 d . . . . .
H16 H -0.039130 1.145571 0.741615 0.041 Uiso 1 1 calc R U . . .
N17 N 0.1310(5) 1.0884(4) 0.8480(3) 0.0322(7) Uani 1 1 d . . . . .
C18 C 0.3030(6) 1.0883(5) 0.8188(4) 0.0370(9) Uani 1 1 d . . . . .
H18 H 0.376792 1.060642 0.873035 0.044 Uiso 1 1 calc R U . . .
C19 C 0.3520(6) 1.1340(5) 0.7003(4) 0.0389(9) Uani 1 1 d . . . . .
H19 H 0.464666 1.143016 0.656587 0.047 Uiso 1 1 calc R U . . .
N20 N 0.7419(5) 0.9334(4) -0.1587(3) 0.0372(8) Uani 1 1 d . . . . .
O21 O 0.7649(4) 1.0298(4) -0.0992(3) 0.0403(7) Uani 1 1 d . . . . .
O22 O 0.7019(5) 0.8155(4) -0.1065(3) 0.0467(8) Uani 1 1 d . . . . .
O23 O 0.7579(5) 0.9587(4) -0.2702(3) 0.0494(8) Uani 1 1 d . . . . .

loop_
_atom_site_aniso_label
_atom_site_aniso_U_11
_atom_site_aniso_U_22
_atom_site_aniso_U_33
_atom_site_aniso_U_23
_atom_site_aniso_U_13
_atom_site_aniso_U_12
Cu1 0.0419(5) 0.0252(4) 0.0246(4) 0.0035(3) -0.0057(3) -0.0160(3)
N1 0.0411(19) 0.0281(16) 0.0247(14) 0.0026(11) -0.0062(13) -0.0180(14)
C2 0.050(3) 0.0275(19) 0.0283(18) 0.0037(14) -0.0083(16) -0.0196(18)
N3 0.044(2) 0.0311(17) 0.0262(15) 0.0022(12) -0.0054(13) -0.0169(14)
C4 0.048(2) 0.031(2) 0.0342(19) 0.0017(15) -0.0066(17) -0.0213(18)
C5 0.046(2) 0.0288(19) 0.036(2) 0.0020(14) -0.0083(17) -0.0206(18)
C6 0.043(2) 0.033(2) 0.0301(19) 0.0052(14) -0.0072(16) -0.0146(17)
C7 0.040(2) 0.032(2) 0.0289(18) 0.0036(14) -0.0067(15) -0.0119(17)
C8 0.042(2) 0.034(2) 0.0309(19) 0.0017(15) -0.0077(16) -0.0163(17)
C9 0.041(2) 0.035(2) 0.0300(19) 0.0055(14) -0.0084(16) -0.0181(17)
C10 0.045(2) 0.040(2) 0.0283(18) 0.0045(15) -0.0079(16) -0.0177(19)
C11 0.043(2) 0.033(2) 0.032(2) -0.0007(15) -0.0081(16) -0.0123(17)
C12 0.042(2) 0.029(2) 0.0336(19) 0.0050(15) -0.0082(16) -0.0143(17)
C13 0.056(3) 0.038(2) 0.038(2) 0.0005(17) -0.0113(19) -0.021(2)
C14 0.061(3) 0.044(2) 0.0290(19) 0.0072(16) -0.0116(18) -0.033(2)
N15 0.043(2) 0.0359(18) 0.0283(16) 0.0043(12) -0.0072(13) -0.0207(15)
C16 0.041(2) 0.031(2) 0.0291(18) 0.0051(14) -0.0050(16) -0.0182(17)
N17 0.0399(19) 0.0280(16) 0.0271(15) 0.0039(12) -0.0053(13) -0.0155(14)
C18 0.041(2) 0.034(2) 0.037(2) 0.0081(15) -0.0126(17) -0.0178(18)
C19 0.039(2) 0.040(2) 0.038(2) 0.0050(16) -0.0069(17) -0.0202(19)
N20 0.044(2) 0.0337(18) 0.0374(18) 0.0027(13) -0.0127(14) -0.0185(15)
O21 0.0534(19) 0.0375(15) 0.0377(14) -0.0001(11) -0.0138(13) -0.0244(14)
O22 0.060(2) 0.0386(16) 0.0534(18) 0.0122(13) -0.0209(15) -0.0305(15)
O23 0.069(2) 0.0513(19) 0.0363(16) 0.0063(13) -0.0204(14) -0.0293(16)

loop_
_atom_type_symbol
_atom_type_description
_atom_type_scat_dispersion_real
_atom_type_scat_dispersion_imag
_atom_type_scat_source
C C 0.0181 0.0091 'International Tables Vol C Tables 4.2.6.8 and 6.1.1.4'
H H 0.0000 0.0000 'International Tables Vol C Tables 4.2.6.8 and 6.1.1.4'
Cu Cu -1.9646 0.5888 'International Tables Vol C Tables 4.2.6.8 and 6.1.1.4'
N N 0.0311 0.0180 'International Tables Vol C Tables 4.2.6.8 and 6.1.1.4'
O O 0.0492 0.0322 'International Tables Vol C Tables 4.2.6.8 and 6.1.1.4'

loop_
_geom_angle_atom_site_label_1
_geom_angle_atom_site_label_2
_geom_angle_atom_site_label_3
_geom_angle
_geom_angle_site_symmetry_1
_geom_angle_site_symmetry_3
_geom_angle_publ_flag
N1 Cu1 N1 180.0 . 2_775 ?
N1 Cu1 N17 89.35(12) . 2_676 ?
N1 Cu1 N17 90.65(12) 2_775 2_676 ?
N1 Cu1 N17 90.65(12) . 1_654 ?
N1 Cu1 N17 89.35(12) 2_775 1_654 ?
N17 Cu1 N17 180.00(17) 2_676 1_654 ?
C2 N1 C5 106.2(3) . . ?
C2 N1 Cu1 126.0(3) . . ?
C5 N1 Cu1 127.7(3) . . ?
N1 C2 N3 110.8(4) . . ?
N1 C2 H2 124.6 . . ?
N3 C2 H2 124.6 . . ?
C2 N3 C4 107.2(3) . . ?
C2 N3 C6 125.3(3) . . ?
C4 N3 C6 127.3(3) . . ?
C5 C4 N3 106.8(3) . . ?
C5 C4 H4 126.6 . . ?
N3 C4 H4 126.6 . . ?
C4 C5 N1 109.0(4) . . ?
C4 C5 H5 125.5 . . ?
N1 C5 H5 125.5 . . ?
N3 C6 C7 112.1(3) . . ?
N3 C6 H6B 109.2 . . ?
C7 C6 H6B 109.2 . . ?
N3 C6 H6A 109.2 . . ?
C7 C6 H6A 109.2 . . ?
H6B C6 H6A 107.9 . . ?
C12 C7 C8 119.5(3) . . ?
C12 C7 C6 120.9(3) . . ?
C8 C7 C6 119.5(4) . . ?
C9 C8 C7 119.7(4) . . ?
C9 C8 H8 120.2 . . ?
C7 C8 H8 120.2 . . ?
C10 C9 C8 119.8(4) . . ?
C10 C9 C14 123.3(3) . . ?
C8 C9 C14 116.9(4) . . ?
C9 C10 C11 121.3(4) . . ?
C9 C10 H10 119.4 . . ?
C11 C10 H10 119.4 . . ?
C12 C11 C10 118.2(4) . . ?
C12 C11 C13 120.7(4) . . ?
C10 C11 C13 121.1(4) . . ?
C7 C12 C11 121.5(4) . . ?
C7 C12 H12 119.3 . . ?
C11 C12 H12 119.3 . . ?
C11 C13 H13B 109.5 . . ?
C11 C13 H13A 109.5 . . ?
H13B C13 H13A 109.5 . . ?
C11 C13 H13C 109.5 . . ?
H13B C13 H13C 109.5 . . ?
H13A C13 H13C 109.5 . . ?
N15 C14 C9 114.0(3) . . ?
N15 C14 H14A 108.8 . . ?
C9 C14 H14A 108.8 . . ?
N15 C14 H14B 108.8 . . ?
C9 C14 H14B 108.8 . . ?
H14A C14 H14B 107.6 . . ?
C16 N15 C19 107.5(3) . . ?
C16 N15 C14 125.5(4) . . ?
C19 N15 C14 126.9(3) . . ?
N17 C16 N15 110.6(4) . . ?
N17 C16 H16 124.7 . . ?
N15 C16 H16 124.7 . . ?
C16 N17 C18 106.2(3) . . ?
C16 N17 Cu1 125.1(3) . 1_456 ?
C18 N17 Cu1 127.9(2) . 1_456 ?
C19 C18 N17 109.5(4) . . ?
C19 C18 H18 125.2 . . ?
N17 C18 H18 125.2 . . ?
C18 C19 N15 106.1(4) . . ?
C18 C19 H19 126.9 . . ?
N15 C19 H19 126.9 . . ?
O22 N20 O23 120.9(3) . . ?
O22 N20 O21 120.2(3) . . ?
O23 N20 O21 118.9(3) . . ?

loop_
_geom_bond_atom_site_label_1
_geom_bond_atom_site_label_2
_geom_bond_distance
_geom_bond_site_symmetry_2
_geom_bond_publ_flag
Cu1 N1 2.007(3) . ?
Cu1 N1 2.007(3) 2_775 ?
Cu1 N17 2.012(3) 2_676 ?
Cu1 N17 2.012(3) 1_654 ?
N1 C2 1.330(5) . ?
N1 C5 1.381(5) . ?
C2 N3 1.347(5) . ?
C2 H2 0.9500 . ?
N3 C4 1.379(5) . ?
N3 C6 1.463(5) . ?
C4 C5 1.357(6) . ?
C4 H4 0.9500 . ?
C5 H5 0.9500 . ?
C6 C7 1.512(5) . ?
C6 H6B 0.9900 . ?
C6 H6A 0.9900 . ?
C7 C12 1.385(6) . ?
C7 C8 1.400(5) . ?
C8 C9 1.392(5) . ?
C8 H8 0.9500 . ?
C9 C10 1.387(6) . ?
C9 C14 1.517(5) . ?
C10 C11 1.395(6) . ?
C10 H10 0.9500 . ?
C11 C12 1.392(5) . ?
C11 C13 1.503(6) . ?
C12 H12 0.9500 . ?
C13 H13B 0.9800 . ?
C13 H13A 0.9800 . ?
C13 H13C 0.9800 . ?
C14 N15 1.463(5) . ?
C14 H14A 0.9900 . ?
C14 H14B 0.9900 . ?
N15 C16 1.348(5) . ?
N15 C19 1.371(6) . ?
C16 N17 1.325(5) . ?
C16 H16 0.9500 . ?
N17 C18 1.368(5) . ?
C18 C19 1.359(6) . ?
C18 H18 0.9500 . ?
C19 H19 0.9500 . ?
N20 O22 1.248(4) . ?
N20 O23 1.250(4) . ?
N20 O21 1.256(4) . ?

loop_
_geom_torsion_atom_site_label_1
_geom_torsion_atom_site_label_2
_geom_torsion_atom_site_label_3
_geom_torsion_atom_site_label_4
_geom_torsion
_geom_torsion_site_symmetry_1
_geom_torsion_site_symmetry_2
_geom_torsion_site_symmetry_3
_geom_torsion_site_symmetry_4
_geom_torsion_publ_flag
C5 N1 C2 N3 -0.1(4) . . . . ?
Cu1 N1 C2 N3 -178.8(2) . . . . ?
N1 C2 N3 C4 -0.3(4) . . . . ?
N1 C2 N3 C6 -175.6(3) . . . . ?
C2 N3 C4 C5 0.6(4) . . . . ?
C6 N3 C4 C5 175.7(3) . . . . ?
N3 C4 C5 N1 -0.6(4) . . . . ?
C2 N1 C5 C4 0.4(4) . . . . ?
Cu1 N1 C5 C4 179.1(3) . . . . ?
C2 N3 C6 C7 83.4(5) . . . . ?
C4 N3 C6 C7 -91.0(4) . . . . ?
N3 C6 C7 C12 99.2(5) . . . . ?
N3 C6 C7 C8 -79.0(5) . . . . ?
C12 C7 C8 C9 -0.1(6) . . . . ?
C6 C7 C8 C9 178.2(4) . . . . ?
C7 C8 C9 C10 0.2(6) . . . . ?
C7 C8 C9 C14 178.1(4) . . . . ?
C8 C9 C10 C11 -0.4(7) . . . . ?
C14 C9 C10 C11 -178.2(4) . . . . ?
C9 C10 C11 C12 0.4(7) . . . . ?
C9 C10 C11 C13 179.3(4) . . . . ?
C8 C7 C12 C11 0.1(7) . . . . ?
C6 C7 C12 C11 -178.1(4) . . . . ?
C10 C11 C12 C7 -0.3(7) . . . . ?
C13 C11 C12 C7 -179.2(4) . . . . ?
C10 C9 C14 N15 -23.0(6) . . . . ?
C8 C9 C14 N15 159.2(4) . . . . ?
C9 C14 N15 C16 128.5(4) . . . . ?
C9 C14 N15 C19 -54.7(6) . . . . ?
C19 N15 C16 N17 0.5(4) . . . . ?
C14 N15 C16 N17 177.9(4) . . . . ?
N15 C16 N17 C18 -0.1(4) . . . . ?
N15 C16 N17 Cu1 -170.8(2) . . . 1_456 ?
C16 N17 C18 C19 -0.4(4) . . . . ?
Cu1 N17 C18 C19 170.0(3) 1_456 . . . ?
N17 C18 C19 N15 0.7(4) . . . . ?
C16 N15 C19 C18 -0.8(4) . . . . ?
C14 N15 C19 C18 -178.0(4) . . . . ?

loop_
_publcif_info_datablock.id
_publcif_info_datablock.publ_exptl
_publcif_info_datablock.publ_geom
_publcif_info_datablock.structure
{68fe1871-9b2e-4a85-89dc-8d5f6e7d1c1e} y y y

loop_
_publcif_info_exptl_table_extra_item
sin_theta_over_lambda_max

loop_
_publcif_info_exptl_table_header_item
Datablock_name

_cod_database_fobs_code 2312382
